data_2228402
loop_
_publ_author_name
'Li, Bao'
'Li, Wen'
'Ye, Ling'
'Hou, Guang-Feng'
'Wu, Li-Xin'

_publ_section_title
;
 Poly[di-\m~2~-aqua-\m~4~-chlorido-\m~4~-(2-mercaptopyrimidine-4,6-diolato-\k^4^<i>O</i>:<i>O</i>:<i>O</i>':<i>O</i>')-disodium(I)]
;
_journal_coeditor_code HY2376
_journal_issue 12
_journal_name_full 'Acta Crystallographica Section E'
_journal_page_first m1546
_journal_paper_doi 10.1107/S1600536810045836
_journal_volume 66
_journal_year 2010
_chemical_formula_iupac '[Na2 (C4 H3 N2 O2 S) Cl (H2 O)2]'
_chemical_formula_moiety 'C4 H7 Cl N2 Na2 O4 S'
_chemical_formula_sum 'C4 H7 Cl N2 Na2 O4 S'
_chemical_formula_weight 260.61
_chemical_name_systematic
;
Poly[di-\m~2~-aqua-\m~4~-chlorido-\m~4~-(2-mercaptopyrimidine-4,6-diolato-
\k^4^<i>O</i>:<i>O</i>:<i>O</i>':<i>O</i>')-disodium(I)]
;
_space_group_IT_number 74
_symmetry_cell_setting orthorhombic
_symmetry_space_group_name_Hall '-I 2b 2'
_symmetry_space_group_name_H-M 'I m m a'
_atom_sites_solution_hydrogens geom
_atom_sites_solution_primary direct
_atom_sites_solution_secondary difmap
_cell_angle_alpha 90.00
_cell_angle_beta 90.00
_cell_angle_gamma 90.00
_cell_formula_units_Z 4
_cell_length_a 16.815(3)
_cell_length_b 6.5938(13)
_cell_length_c 8.8587(18)
_cell_measurement_reflns_used 4272
_cell_measurement_temperature 290(2)
_cell_measurement_theta_max 27.40
_cell_measurement_theta_min 3.32
_cell_volume 982.2(3)
_computing_cell_refinement 'RAPID-AUTO (Rigaku, 1998)'
_computing_data_collection 'RAPID-AUTO (Rigaku, 1998)'
_computing_data_reduction 'CrystalStructure (Rigaku/MSC, 2002)'
_computing_molecular_graphics 'SHELXTL (Sheldrick, 2008)'
_computing_publication_material 'PLATON (Spek, 2009)'
_computing_structure_refinement 'SHELXL97 (Sheldrick, 2008)'
_computing_structure_solution 'SHELXS97 (Sheldrick, 2008)'
_diffrn_ambient_temperature 290(2)
_diffrn_measured_fraction_theta_full 0.997
_diffrn_measured_fraction_theta_max 0.997
_diffrn_measurement_device_type 'Rigaku R-AXIS RAPID'
_diffrn_measurement_method \w
_diffrn_radiation_monochromator graphite
_diffrn_radiation_source 'rotation anode'
_diffrn_radiation_type MoK\a
_diffrn_radiation_wavelength 0.71073
_diffrn_reflns_av_R_equivalents 0.0171
_diffrn_reflns_av_sigmaI/netI 0.0103
_diffrn_reflns_limit_h_max 19
_diffrn_reflns_limit_h_min -21
_diffrn_reflns_limit_k_max 8
_diffrn_reflns_limit_k_min -8
_diffrn_reflns_limit_l_max 11
_diffrn_reflns_limit_l_min -11
_diffrn_reflns_number 4752
_diffrn_reflns_theta_full 27.40
_diffrn_reflns_theta_max 27.40
_diffrn_reflns_theta_min 3.85
_exptl_absorpt_coefficient_mu 0.677
_exptl_absorpt_correction_T_max 0.9416
_exptl_absorpt_correction_T_min 0.9232
_exptl_absorpt_correction_type multi-scan
_exptl_absorpt_process_details '(ABSCOR; Higashi, 1995)'
_exptl_crystal_colour colorless
_exptl_crystal_density_diffrn 1.762
_exptl_crystal_density_method 'not measured'
_exptl_crystal_description block
_exptl_crystal_F_000 528
_exptl_crystal_size_max 0.12
_exptl_crystal_size_mid 0.11
_exptl_crystal_size_min 0.09
_refine_diff_density_max 0.260
_refine_diff_density_min -0.301
_refine_ls_extinction_method none
_refine_ls_goodness_of_fit_ref 1.093
_refine_ls_hydrogen_treatment constr
_refine_ls_matrix_type full
_refine_ls_number_parameters 46
_refine_ls_number_reflns 633
_refine_ls_number_restraints 0
_refine_ls_restrained_S_all 1.093
_refine_ls_R_factor_all 0.0255
_refine_ls_R_factor_gt 0.0238
_refine_ls_shift/su_max 0.002
_refine_ls_shift/su_mean 0.000
_refine_ls_structure_factor_coef Fsqd
_refine_ls_weighting_details 'calc w=1/[\s^2^(Fo^2^)+(0.0282P)^2^+1.0461P] where P=(Fo^2^+2Fc^2^)/3'
_refine_ls_weighting_scheme calc
_refine_ls_wR_factor_gt 0.0610
_refine_ls_wR_factor_ref 0.0619
_reflns_number_gt 581
_reflns_number_total 633
_reflns_threshold_expression I>2\s(I)
_cod_data_source_file hy2376.cif
_cod_data_source_block I
_cod_database_code 2228402
_cod_database_fobs_code 2228402

loop_
_symmetry_equiv_pos_as_xyz
'x, y, z'
'-x, -y+1/2, z'
'-x, y+1/2, -z'
'x, -y, -z'
'x+1/2, y+1/2, z+1/2'
'-x+1/2, -y+1, z+1/2'
'-x+1/2, y+1, -z+1/2'
'x+1/2, -y+1/2, -z+1/2'
'-x, -y, -z'
'x, y-1/2, -z'
'x, -y-1/2, z'
'-x, y, z'
'-x+1/2, -y+1/2, -z+1/2'
'x+1/2, y, -z+1/2'
'x+1/2, -y, z+1/2'
'-x+1/2, y+1/2, z+1/2'

loop_
_atom_site_type_symbol
_atom_site_label
_atom_site_fract_x
_atom_site_fract_y
_atom_site_fract_z
_atom_site_U_iso_or_equiv
_atom_site_adp_type
_atom_site_calc_flag
_atom_site_refinement_flags
_atom_site_occupancy
_atom_site_disorder_assembly
_atom_site_disorder_group
C C1 0.5000 0.2500 0.7898(3) 0.0222(5) Uani d S 1 . .
C C2 0.42785(10) 0.2500 1.02887(18) 0.0174(3) Uani d S 1 . .
C C3 0.5000 0.2500 1.1064(3) 0.0199(5) Uani d S 1 . .
H H3 0.5000 0.2500 1.2113 0.024 Uiso calc SR 1 . .
Cl Cl1 0.2500 0.2500 0.7500 0.02138(17) Uani d S 1 . .
N N1 0.43218(8) 0.2500 0.87105(16) 0.0204(3) Uani d S 1 . .
H H1 0.3881 0.2500 0.8220 0.025 Uiso calc SR 1 . .
Na Na1 0.25570(4) 0.5000 1.0000 0.0256(2) Uani d S 1 . .
O O1 0.35874(7) 0.2500 1.08459(14) 0.0242(3) Uani d S 1 . .
O O2 0.16839(8) 0.2500 1.10168(15) 0.0294(3) Uani d S 1 . .
H H2A 0.1533 0.2500 1.1978 0.044 Uiso d SR 1 . .
H H2B 0.1232 0.2500 1.0538 0.044 Uiso d SR 1 . .
S S1 0.5000 0.2500 0.60136(8) 0.0531(3) Uani d S 1 . .

loop_
_atom_site_aniso_label
_atom_site_aniso_U_11
_atom_site_aniso_U_22
_atom_site_aniso_U_33
_atom_site_aniso_U_12
_atom_site_aniso_U_13
_atom_site_aniso_U_23
C1 0.0155(11) 0.0313(13) 0.0197(11) 0.000 0.000 0.000
C2 0.0158(7) 0.0182(7) 0.0182(8) 0.000 0.0019(6) 0.000
C3 0.0178(11) 0.0262(12) 0.0158(10) 0.000 0.000 0.000
Cl1 0.0201(3) 0.0286(3) 0.0154(3) 0.000 -0.0028(2) 0.000
N1 0.0127(7) 0.0314(8) 0.0172(7) 0.000 -0.0013(5) 0.000
Na1 0.0288(4) 0.0236(4) 0.0245(4) 0.000 0.000 -0.0031(3)
O1 0.0141(6) 0.0382(7) 0.0204(6) 0.000 0.0030(5) 0.000
O2 0.0206(6) 0.0449(8) 0.0225(6) 0.000 0.0013(5) 0.000
S1 0.0199(3) 0.1243(10) 0.0150(3) 0.000 0.000 0.000

loop_
_atom_type_symbol
_atom_type_description
_atom_type_scat_dispersion_real
_atom_type_scat_dispersion_imag
_atom_type_scat_source
C C 0.0033 0.0016 'International Tables Vol C Tables 4.2.6.8 and 6.1.1.4'
H H 0.0000 0.0000 'International Tables Vol C Tables 4.2.6.8 and 6.1.1.4'
N N 0.0061 0.0033 'International Tables Vol C Tables 4.2.6.8 and 6.1.1.4'
O O 0.0106 0.0060 'International Tables Vol C Tables 4.2.6.8 and 6.1.1.4'
S S 0.1246 0.1234 'International Tables Vol C Tables 4.2.6.8 and 6.1.1.4'
Na Na 0.0362 0.0249 'International Tables Vol C Tables 4.2.6.8 and 6.1.1.4'
Cl Cl 0.1484 0.1585 'International Tables Vol C Tables 4.2.6.8 and 6.1.1.4'

loop_
_geom_angle_atom_site_label_1
_geom_angle_atom_site_label_2
_geom_angle_atom_site_label_3
_geom_angle_site_symmetry_1
_geom_angle_site_symmetry_3
_geom_angle
_geom_angle_publ_flag
N1 C1 N1 2_655 . 115.5(2) ?
N1 C1 S1 2_655 . 122.25(11) ?
N1 C1 S1 . . 122.25(11) ?
O1 C2 C3 . . 127.48(16) ?
O1 C2 N1 . . 115.99(15) ?
C3 C2 N1 . . 116.53(15) ?
C2 C3 C2 2_655 . 121.0(2) ?
C2 C3 H3 2_655 . 119.5 ?
C2 C3 H3 . . 119.5 ?
Na1 Cl1 Na1 . 13_556 180.0 ?
Na1 Cl1 Na1 . 10_557 73.272(15) ?
Na1 Cl1 Na1 13_556 10_557 106.728(15) ?
Na1 Cl1 Na1 . 6_554 106.728(15) ?
Na1 Cl1 Na1 13_556 6_554 73.272(16) ?
Na1 Cl1 Na1 10_557 6_554 180.0 ?
C1 N1 C2 . . 125.23(16) ?
C1 N1 H1 . . 117.4 ?
C2 N1 H1 . . 117.4 ?
O2 Na1 O2 . 10_567 103.98(6) ?
O2 Na1 O1 . 10_567 173.45(5) ?
O2 Na1 O1 10_567 10_567 81.84(4) ?
O2 Na1 O1 . . 81.84(4) ?
O2 Na1 O1 10_567 . 173.45(5) ?
O1 Na1 O1 10_567 . 92.53(5) ?
O2 Na1 Cl1 . . 82.47(3) ?
O2 Na1 Cl1 10_567 . 95.07(3) ?
O1 Na1 Cl1 10_567 . 100.18(3) ?
O1 Na1 Cl1 . . 82.60(3) ?
O2 Na1 Cl1 . 6 95.07(3) ?
O2 Na1 Cl1 10_567 6 82.47(3) ?
O1 Na1 Cl1 10_567 6 82.60(3) ?
O1 Na1 Cl1 . 6 100.18(3) ?
Cl1 Na1 Cl1 . 6 176.03(3) ?
O2 Na1 Na1 . 10_567 133.74(3) ?
O2 Na1 Na1 10_567 10_567 46.26(3) ?
O1 Na1 Na1 10_567 10_567 48.87(2) ?
O1 Na1 Na1 . 10_567 131.13(2) ?
Cl1 Na1 Na1 . 10_567 126.636(8) ?
Cl1 Na1 Na1 6 10_567 53.364(8) ?
O2 Na1 Na1 . 10_557 46.26(3) ?
O2 Na1 Na1 10_567 10_557 133.74(3) ?
O1 Na1 Na1 10_567 10_557 131.13(2) ?
O1 Na1 Na1 . 10_557 48.87(2) ?
Cl1 Na1 Na1 . 10_557 53.364(8) ?
Cl1 Na1 Na1 6 10_557 126.636(8) ?
Na1 Na1 Na1 10_567 10_557 180.00(5) ?
C2 O1 Na1 . 10_557 121.29(7) ?
C2 O1 Na1 . . 121.29(7) ?
Na1 O1 Na1 10_557 . 82.26(4) ?
Na1 O2 Na1 . 10_557 87.48(5) ?
Na1 O2 H2A . . 122.5 ?
Na1 O2 H2A 10_557 . 122.5 ?
Na1 O2 H2B . . 110.7 ?
Na1 O2 H2B 10_557 . 110.7 ?
H2A O2 H2B . . 102.6 ?

loop_
_geom_bond_atom_site_label_1
_geom_bond_atom_site_label_2
_geom_bond_site_symmetry_2
_geom_bond_distance
_geom_bond_publ_flag
C1 N1 . 1.3484(19) ?
C1 S1 . 1.670(3) ?
C2 O1 . 1.263(2) ?
C2 C3 . 1.394(2) ?
C2 N1 . 1.400(2) ?
C3 H3 . 0.9300 ?
Cl1 Na1 . 2.7625(4) ?
N1 H1 . 0.8600 ?
Na1 O2 . 2.3842(11) ?
Na1 O1 . 2.5062(11) ?
Na1 Cl1 6 2.7625(4) ?
Na1 Na1 10_567 3.2969(6) ?
O2 H2A . 0.8885 ?
O2 H2B . 0.8701 ?

loop_
_geom_hbond_atom_site_label_D
_geom_hbond_atom_site_label_H
_geom_hbond_atom_site_label_A
_geom_hbond_site_symmetry_A
_geom_hbond_distance_DH
_geom_hbond_distance_HA
_geom_hbond_distance_DA
_geom_hbond_angle_DHA
_geom_hbond_publ_flag
N1 H1 Cl1 . 0.86 2.41 3.2457(15) 165 y
O2 H2A O1 13_557 0.89 1.94 2.8164(19) 169 y
O2 H2B S1 8_456 0.87 2.49 3.3545(15) 176 y
